data_1503069
loop_
_publ_author_name
'Yang, Hua'
'Carter, Rich G.'

_publ_section_title
;
 Synthesis of all-carbon, quaternary center-containing cyclohexenones
 through an organocatalyzed, multicomponent coupling.
;
_journal_issue 13
_journal_name_full 'Organic letters'
_journal_page_first 3108
_journal_page_last 3111
_journal_paper_doi 10.1021/ol1011955
_journal_volume 12
_journal_year 2010
_chemical_formula_sum 'C19 H17 Cl O'
_chemical_formula_weight 296.78
_chemical_name_systematic
;

 ?

;
_space_group_IT_number 2
_symmetry_cell_setting triclinic
_symmetry_space_group_name_Hall '-P 1'
_symmetry_space_group_name_H-M 'P -1'
_atom_sites_solution_hydrogens difmap
_atom_sites_solution_primary direct
_atom_sites_solution_secondary difmap
_audit_creation_method SHELXLTL
_cell_angle_alpha 91.608(6)
_cell_angle_beta 103.611(5)
_cell_angle_gamma 101.668(5)
_cell_formula_units_Z 2
_cell_length_a 6.508(2)
_cell_length_b 10.191(3)
_cell_length_c 12.222(4)
_cell_measurement_reflns_used 2489
_cell_measurement_temperature 173(2)
_cell_measurement_theta_max 25.94
_cell_measurement_theta_min 2.57
_cell_volume 769.1(4)
_computing_cell_refinement 'Bruker SMART'
_computing_data_collection 'Bruker SMART'
_computing_data_reduction 'Bruker SAINT'
_computing_molecular_graphics 'Bruker SHELXTL'
_computing_publication_material 'Bruker SHELXTL'
_computing_structure_refinement 'Bruker SHELXTL'
_computing_structure_solution 'Bruker SHELXTL'
_diffrn_ambient_temperature 173(2)
_diffrn_measured_fraction_theta_full 0.991
_diffrn_measured_fraction_theta_max 0.991
_diffrn_measurement_device_type 'Bruker Apex CCD area detector'
_diffrn_measurement_method 'phi and omega scans'
_diffrn_radiation_monochromator graphite
_diffrn_radiation_source 'fine-focus sealed tube'
_diffrn_radiation_type MoK\a
_diffrn_radiation_wavelength 0.71073
_diffrn_reflns_av_R_equivalents 0.0249
_diffrn_reflns_av_sigmaI/netI 0.0315
_diffrn_reflns_limit_h_max 8
_diffrn_reflns_limit_h_min -8
_diffrn_reflns_limit_k_max 13
_diffrn_reflns_limit_k_min -13
_diffrn_reflns_limit_l_max 15
_diffrn_reflns_limit_l_min -15
_diffrn_reflns_number 8622
_diffrn_reflns_theta_full 27.00
_diffrn_reflns_theta_max 27.00
_diffrn_reflns_theta_min 1.72
_exptl_absorpt_coefficient_mu 0.244
_exptl_absorpt_correction_T_max 0.9807
_exptl_absorpt_correction_T_min 0.9043
_exptl_absorpt_correction_type multi-scan
_exptl_absorpt_process_details SADABS
_exptl_crystal_colour colorless
_exptl_crystal_density_diffrn 1.281
_exptl_crystal_density_method 'not measured'
_exptl_crystal_description block
_exptl_crystal_F_000 312
_exptl_crystal_size_max 0.42
_exptl_crystal_size_mid 0.24
_exptl_crystal_size_min 0.08
_refine_diff_density_max 0.239
_refine_diff_density_min -0.227
_refine_diff_density_rms 0.040
_refine_ls_extinction_method none
_refine_ls_goodness_of_fit_ref 1.017
_refine_ls_hydrogen_treatment refall
_refine_ls_matrix_type full
_refine_ls_number_parameters 258
_refine_ls_number_reflns 3318
_refine_ls_number_restraints 0
_refine_ls_restrained_S_all 1.017
_refine_ls_R_factor_all 0.0525
_refine_ls_R_factor_gt 0.0408
_refine_ls_shift/su_max 0.001
_refine_ls_shift/su_mean 0.000
_refine_ls_structure_factor_coef Fsqd
_refine_ls_weighting_details 'calc w=1/[\s^2^(Fo^2^)+(0.0519P)^2^+0.1415P] where P=(Fo^2^+2Fc^2^)/3'
_refine_ls_weighting_scheme calc
_refine_ls_wR_factor_gt 0.0977
_refine_ls_wR_factor_ref 0.1065
_reflns_number_gt 2666
_reflns_number_total 3318
_reflns_threshold_expression >2sigma(I)
_cod_data_source_file ol1011955_si_005.cif
_cod_data_source_block rc55
_cod_depositor_comments
;
The following automatic conversions were performed:

'_symmetry_cell_setting' value 'Triclinic' changed to 'triclinic'
according to /home/saulius/struct/CIF-dictionaries/cif_core.dic
dictionary named 'cif_core.dic' version 2.4.2 from 2011-04-26.

Automatic conversion script
Id: cif_fix_values 1715 2011-07-08 13:25:40Z adriana 
;
_cod_original_sg_symbol_H-M P-1
_cod_database_code 1503069

loop_
_symmetry_equiv_pos_as_xyz
'x, y, z'
'-x, -y, -z'

loop_
_atom_site_label
_atom_site_type_symbol
_atom_site_fract_x
_atom_site_fract_y
_atom_site_fract_z
_atom_site_U_iso_or_equiv
_atom_site_adp_type
_atom_site_occupancy
_atom_site_symmetry_multiplicity
_atom_site_calc_flag
Cl1 Cl 1.06723(7) 0.25087(5) 0.44928(4) 0.05298(17) Uani 1 1 d
O1 O 0.0688(2) -0.07038(12) 0.84631(11) 0.0543(4) Uani 1 1 d
C1 C 0.4535(2) 0.18210(14) 0.75736(12) 0.0281(3) Uani 1 1 d
C2 C 0.6050(2) 0.19535(15) 0.67853(12) 0.0299(3) Uani 1 1 d
C3 C 0.7623(3) 0.32232(18) 0.54192(13) 0.0372(4) Uani 1 1 d
C4 C 0.5472(2) 0.28060(14) 0.86655(12) 0.0271(3) Uani 1 1 d
C5 C 0.2196(3) 0.02627(16) 0.85793(14) 0.0369(4) Uani 1 1 d
C6 C 0.5441(2) 0.42414(14) 0.83339(12) 0.0273(3) Uani 1 1 d
C7 C 0.8741(3) 0.11903(18) 0.60021(14) 0.0397(4) Uani 1 1 d
C8 C 0.8880(3) 0.22900(18) 0.53694(13) 0.0377(4) Uani 1 1 d
C9 C 0.4040(2) 0.24915(16) 0.94818(13) 0.0313(3) Uani 1 1 d
C10 C 0.2570(3) 0.13644(16) 0.94464(14) 0.0343(4) Uani 1 1 d
C11 C 0.6200(3) 0.30387(16) 0.61116(13) 0.0330(3) Uani 1 1 d
C12 C 0.7340(3) 0.10308(17) 0.67099(14) 0.0367(4) Uani 1 1 d
C13 C 0.7308(3) 0.51911(15) 0.83329(13) 0.0354(4) Uani 1 1 d
C14 C 0.3821(3) 0.03730(15) 0.78665(15) 0.0354(4) Uani 1 1 d
C15 C 0.3447(3) 0.46019(16) 0.79523(13) 0.0342(4) Uani 1 1 d
C16 C 0.7744(3) 0.26413(19) 0.92889(15) 0.0371(4) Uani 1 1 d
C17 C 0.7190(4) 0.64380(17) 0.79308(15) 0.0462(5) Uani 1 1 d
C18 C 0.5211(4) 0.67697(17) 0.75373(15) 0.0511(5) Uani 1 1 d
C19 C 0.3323(4) 0.58536(18) 0.75576(15) 0.0463(4) Uani 1 1 d
H1 H 0.325(2) 0.2106(14) 0.7162(12) 0.023(4) Uiso 1 1 d
H2 H 0.530(3) 0.3675(16) 0.6129(13) 0.033(4) Uiso 1 1 d
H3 H 0.429(3) 0.3200(17) 1.0082(15) 0.040(5) Uiso 1 1 d
H4 H 0.316(3) -0.0242(18) 0.7171(16) 0.048(5) Uiso 1 1 d
H5 H 0.770(3) 0.1703(19) 0.9492(15) 0.043(5) Uiso 1 1 d
H6 H 0.505(3) 0.0052(18) 0.8327(15) 0.044(5) Uiso 1 1 d
H7 H 0.772(3) 0.3964(18) 0.4969(15) 0.044(5) Uiso 1 1 d
H8 H 0.727(3) 0.0269(19) 0.7149(15) 0.047(5) Uiso 1 1 d
H9 H 0.875(3) 0.4966(17) 0.8581(15) 0.043(5) Uiso 1 1 d
H10 H 0.849(3) 0.7051(18) 0.7950(15) 0.045(5) Uiso 1 1 d
H11 H 0.214(3) 0.3945(18) 0.7907(14) 0.043(5) Uiso 1 1 d
H12 H 0.832(3) 0.3269(19) 0.9984(17) 0.050(5) Uiso 1 1 d
H13 H 0.873(3) 0.2815(18) 0.8793(15) 0.045(5) Uiso 1 1 d
H14 H 0.172(3) 0.1248(18) 0.9987(15) 0.045(5) Uiso 1 1 d
H15 H 0.505(3) 0.763(2) 0.7241(18) 0.068(6) Uiso 1 1 d
H16 H 0.955(3) 0.0563(19) 0.5941(16) 0.052(5) Uiso 1 1 d
H17 H 0.189(3) 0.6064(19) 0.7301(17) 0.055(6) Uiso 1 1 d

loop_
_atom_site_aniso_label
_atom_site_aniso_U_11
_atom_site_aniso_U_22
_atom_site_aniso_U_33
_atom_site_aniso_U_23
_atom_site_aniso_U_13
_atom_site_aniso_U_12
Cl1 0.0494(3) 0.0752(4) 0.0439(3) 0.0076(2) 0.0242(2) 0.0201(2)
O1 0.0568(8) 0.0397(7) 0.0564(8) 0.0102(6) 0.0155(6) -0.0148(6)
C1 0.0272(7) 0.0246(7) 0.0309(8) 0.0026(6) 0.0052(6) 0.0043(6)
C2 0.0311(7) 0.0285(8) 0.0280(7) -0.0011(6) 0.0048(6) 0.0051(6)
C3 0.0439(9) 0.0418(10) 0.0279(8) 0.0056(7) 0.0114(7) 0.0105(8)
C4 0.0261(7) 0.0267(7) 0.0275(7) 0.0026(6) 0.0070(6) 0.0034(6)
C5 0.0375(9) 0.0304(8) 0.0394(9) 0.0132(7) 0.0063(7) 0.0015(7)
C6 0.0335(8) 0.0244(7) 0.0251(7) 0.0007(6) 0.0119(6) 0.0030(6)
C7 0.0408(9) 0.0421(10) 0.0398(9) -0.0017(8) 0.0109(7) 0.0166(8)
C8 0.0362(8) 0.0490(10) 0.0284(8) -0.0022(7) 0.0104(7) 0.0080(7)
C9 0.0343(8) 0.0314(8) 0.0294(8) 0.0054(7) 0.0101(6) 0.0070(6)
C10 0.0335(8) 0.0362(9) 0.0366(9) 0.0127(7) 0.0139(7) 0.0078(7)
C11 0.0379(8) 0.0341(8) 0.0290(8) 0.0023(6) 0.0082(7) 0.0121(7)
C12 0.0418(9) 0.0319(9) 0.0382(9) 0.0037(7) 0.0107(7) 0.0108(7)
C13 0.0415(9) 0.0296(8) 0.0340(8) -0.0038(6) 0.0166(7) -0.0028(7)
C14 0.0410(9) 0.0244(8) 0.0389(9) 0.0037(7) 0.0086(7) 0.0042(7)
C15 0.0381(9) 0.0326(8) 0.0345(8) 0.0044(7) 0.0119(7) 0.0097(7)
C16 0.0298(8) 0.0410(10) 0.0380(9) 0.0065(8) 0.0037(7) 0.0072(7)
C17 0.0679(13) 0.0285(9) 0.0403(10) -0.0027(7) 0.0268(9) -0.0088(9)
C18 0.0969(17) 0.0248(9) 0.0383(10) 0.0057(7) 0.0281(10) 0.0146(10)
C19 0.0672(13) 0.0415(10) 0.0388(10) 0.0087(8) 0.0173(9) 0.0256(9)

loop_
_atom_type_symbol
_atom_type_description
_atom_type_scat_dispersion_real
_atom_type_scat_dispersion_imag
_atom_type_scat_source
C C 0.0033 0.0016 'International Tables Vol C Tables 4.2.6.8 and 6.1.1.4'
H H 0.0000 0.0000 'International Tables Vol C Tables 4.2.6.8 and 6.1.1.4'
O O 0.0106 0.0060 'International Tables Vol C Tables 4.2.6.8 and 6.1.1.4'
Cl Cl 0.1484 0.1585 'International Tables Vol C Tables 4.2.6.8 and 6.1.1.4'

loop_
_geom_angle_atom_site_label_1
_geom_angle_atom_site_label_2
_geom_angle_atom_site_label_3
_geom_angle
C2 C1 C14 113.33(12)
C2 C1 C4 112.54(12)
C14 C1 C4 111.25(13)
C2 C1 H1 105.7(8)
C14 C1 H1 107.6(8)
C4 C1 H1 105.9(9)
C12 C2 C11 117.64(14)
C12 C2 C1 122.45(14)
C11 C2 C1 119.91(13)
C11 C3 C8 119.11(15)
C11 C3 H7 121.0(11)
C8 C3 H7 119.9(11)
C9 C4 C6 107.75(11)
C9 C4 C16 106.62(12)
C6 C4 C16 112.71(12)
C9 C4 C1 109.75(12)
C6 C4 C1 108.47(11)
C16 C4 C1 111.45(12)
O1 C5 C10 121.64(16)
O1 C5 C14 122.17(16)
C10 C5 C14 116.16(13)
C13 C6 C15 117.92(14)
C13 C6 C4 123.07(14)
C15 C6 C4 118.91(13)
C8 C7 C12 119.38(15)
C8 C7 H16 120.0(12)
C12 C7 H16 120.6(12)
C7 C8 C3 120.96(15)
C7 C8 Cl1 119.55(13)
C3 C8 Cl1 119.48(13)
C10 C9 C4 125.95(15)
C10 C9 H3 120.1(10)
C4 C9 H3 114.0(10)
C9 C10 C5 121.51(15)
C9 C10 H14 120.8(11)
C5 C10 H14 117.7(11)
C3 C11 C2 121.58(15)
C3 C11 H2 118.9(10)
C2 C11 H2 119.6(10)
C7 C12 C2 121.30(16)
C7 C12 H8 118.4(11)
C2 C12 H8 120.2(11)
C17 C13 C6 121.02(17)
C17 C13 H9 118.7(10)
C6 C13 H9 120.2(10)
C5 C14 C1 111.91(13)
C5 C14 H4 108.3(11)
C1 C14 H4 111.1(10)
C5 C14 H6 105.0(10)
C1 C14 H6 111.0(10)
H4 C14 H6 109.3(15)
C19 C15 C6 121.19(16)
C19 C15 H11 119.5(10)
C6 C15 H11 119.2(10)
C4 C16 H5 110.3(10)
C4 C16 H12 110.7(11)
H5 C16 H12 109.7(15)
C4 C16 H13 109.9(10)
H5 C16 H13 106.5(14)
H12 C16 H13 109.6(15)
C18 C17 C13 120.39(17)
C18 C17 H10 121.4(11)
C13 C17 H10 118.2(11)
C17 C18 C19 119.78(17)
C17 C18 H15 123.1(13)
C19 C18 H15 117.1(13)
C18 C19 C15 119.66(19)
C18 C19 H17 121.9(12)
C15 C19 H17 118.4(12)

loop_
_geom_bond_atom_site_label_1
_geom_bond_atom_site_label_2
_geom_bond_distance
Cl1 C8 1.7478(16)
O1 C5 1.2202(19)
C1 C2 1.523(2)
C1 C14 1.534(2)
C1 C4 1.567(2)
C1 H1 0.974(15)
C2 C12 1.396(2)
C2 C11 1.399(2)
C3 C11 1.384(2)
C3 C8 1.383(2)
C3 H7 0.948(18)
C4 C9 1.517(2)
C4 C6 1.532(2)
C4 C16 1.540(2)
C5 C10 1.464(2)
C5 C14 1.510(2)
C6 C13 1.392(2)
C6 C15 1.398(2)
C7 C8 1.379(2)
C7 C12 1.388(2)
C7 H16 0.917(19)
C9 C10 1.330(2)
C9 H3 0.975(18)
C10 H14 0.951(18)
C11 H2 0.958(16)
C12 H8 0.956(18)
C13 C17 1.385(2)
C13 H9 0.989(18)
C14 H4 0.99(2)
C14 H6 0.984(18)
C15 C19 1.387(2)
C15 H11 0.959(18)
C16 H5 0.991(18)
C16 H12 1.00(2)
C16 H13 0.975(19)
C17 C18 1.378(3)
C17 H10 0.940(19)
C18 C19 1.391(3)
C18 H15 0.97(2)
C19 H17 0.98(2)

loop_
_geom_torsion_atom_site_label_1
_geom_torsion_atom_site_label_2
_geom_torsion_atom_site_label_3
_geom_torsion_atom_site_label_4
_geom_torsion
C14 C1 C2 C12 -24.7(2)
C4 C1 C2 C12 102.60(16)
C14 C1 C2 C11 155.95(14)
C4 C1 C2 C11 -76.73(17)
C2 C1 C4 C9 -172.27(12)
C14 C1 C4 C9 -43.85(16)
C2 C1 C4 C6 70.25(15)
C14 C1 C4 C6 -161.33(12)
C2 C1 C4 C16 -54.40(16)
C14 C1 C4 C16 74.02(16)
C9 C4 C6 C13 132.73(14)
C16 C4 C6 C13 15.4(2)
C1 C4 C6 C13 -108.52(15)
C9 C4 C6 C15 -51.00(17)
C16 C4 C6 C15 -168.36(14)
C1 C4 C6 C15 67.74(16)
C12 C7 C8 C3 -0.9(3)
C12 C7 C8 Cl1 179.04(13)
C11 C3 C8 C7 -0.4(3)
C11 C3 C8 Cl1 179.69(12)
C6 C4 C9 C10 134.60(16)
C16 C4 C9 C10 -104.16(18)
C1 C4 C9 C10 16.7(2)
C4 C9 C10 C5 0.7(2)
O1 C5 C10 C9 -171.42(15)
C14 C5 C10 C9 10.5(2)
C8 C3 C11 C2 1.9(2)
C12 C2 C11 C3 -2.0(2)
C1 C2 C11 C3 177.32(14)
C8 C7 C12 C2 0.7(3)
C11 C2 C12 C7 0.7(2)
C1 C2 C12 C7 -178.62(15)
C15 C6 C13 C17 -2.1(2)
C4 C6 C13 C17 174.16(14)
O1 C5 C14 C1 142.92(16)
C10 C5 C14 C1 -39.0(2)
C2 C1 C14 C5 -175.86(13)
C4 C1 C14 C5 56.14(17)
C13 C6 C15 C19 1.6(2)
C4 C6 C15 C19 -174.85(14)
C6 C13 C17 C18 0.9(2)
C13 C17 C18 C19 0.8(3)
C17 C18 C19 C15 -1.3(3)
C6 C15 C19 C18 0.1(3)

loop_
_cod_related_entry_id
_cod_related_entry_database
_cod_related_entry_code
1 ChemSpider 29327987
